data_7117741
loop_
_publ_author_name
'Loren P. Press'
'Billy J. McCulloch'
'Weixing Gu'
'Chun-Hsing Chen'
'Bruce M. Foxman'
'Oleg V. Ozerov'

_publ_section_title
;
 Triflyloxy-substituted carboranes as useful weakly coordinating anions
;
_journal_name_full Chem.Commun.
_journal_page_first 14034
_journal_paper_doi 10.1039/C5cc05047B
_journal_volume 51
_journal_year 2015
_chemical_formula_moiety 'C24 H35 Br F O2 P2 Pd +, C2 H B11 Cl10 F3 O3 S -'
_chemical_formula_sum 'C26 H36 B11 Br Cl10 F4 O5 P2 Pd S'
_chemical_formula_weight 1258.27
_chemical_name_systematic
;
 ?
;
_space_group_crystal_system monoclinic
_space_group_IT_number 14
_space_group_name_Hall '-P 2yn'
_space_group_name_H-M_alt 'P 1 21/n 1'
_symmetry_space_group_name_Hall '-P 2yn'
_symmetry_space_group_name_H-M 'P 1 21/n 1'
_atom_sites_solution_hydrogens geom
_atom_sites_solution_primary direct
_atom_sites_solution_secondary difmap
_audit_creation_method SHELXL-2013
_audit_update_record
;
2015-07-08 deposited with the CCDC.
2015-07-27 downloaded from the CCDC.
;
_cell_angle_alpha 90
_cell_angle_beta 102.072(5)
_cell_angle_gamma 90
_cell_formula_units_Z 4
_cell_length_a 14.099(6)
_cell_length_b 12.676(5)
_cell_length_c 28.345(12)
_cell_measurement_reflns_used 9847
_cell_measurement_temperature 150(2)
_cell_measurement_theta_max 28.15
_cell_measurement_theta_min 2.18
_cell_volume 4954(4)
_computing_cell_refinement 'Apex2 v2013.2-0 (Bruker AXS, 2008)'
_computing_data_collection 'Apex2 v2013.2-0 (Bruker AXS, 2008)'
_computing_data_reduction 'SAINT v8.18c (Bruker AXS, 2008)'
_computing_molecular_graphics 'shelXle rev 647 (Hubschle et al, 2011)'
_computing_structure_refinement 'SHELXL-2013/4 (Sheldrick, 2013)'
_computing_structure_solution 'SHELXS-2013/4 (Sheldrick, 2013)'
_diffrn_ambient_temperature 150(2)
_diffrn_measured_fraction_theta_full 1.000
_diffrn_measured_fraction_theta_max 0.997
_diffrn_measurement_device_type 'Bruker APEX-II CCD'
_diffrn_measurement_method '\w scans'
_diffrn_radiation_monochromator graphite
_diffrn_radiation_source 'sealed tube'
_diffrn_radiation_type MoK\a
_diffrn_radiation_wavelength 0.71073
_diffrn_reflns_av_R_equivalents 0.0437
_diffrn_reflns_av_unetI/netI 0.0335
_diffrn_reflns_laue_measured_fraction_full 1.000
_diffrn_reflns_laue_measured_fraction_max 0.997
_diffrn_reflns_limit_h_max 18
_diffrn_reflns_limit_h_min -18
_diffrn_reflns_limit_k_max 16
_diffrn_reflns_limit_k_min -16
_diffrn_reflns_limit_l_max 37
_diffrn_reflns_limit_l_min -37
_diffrn_reflns_number 59339
_diffrn_reflns_point_group_measured_fraction_full 1.000
_diffrn_reflns_point_group_measured_fraction_max 0.997
_diffrn_reflns_theta_full 25.242
_diffrn_reflns_theta_max 28.209
_diffrn_reflns_theta_min 2.177
_exptl_absorpt_coefficient_mu 1.878
_exptl_absorpt_correction_T_max 0.7457
_exptl_absorpt_correction_T_min 0.5787
_exptl_absorpt_correction_type multi-scan
_exptl_absorpt_process_details 'SADABS 2008/1 (Sheldrick, 2008)'
_exptl_crystal_colour colourless
_exptl_crystal_density_diffrn 1.687
_exptl_crystal_description block
_exptl_crystal_F_000 2480
_exptl_crystal_size_max 0.33
_exptl_crystal_size_mid 0.21
_exptl_crystal_size_min 0.06
_refine_diff_density_max 0.486
_refine_diff_density_min -0.412
_refine_diff_density_rms 0.071
_refine_ls_extinction_coef .
_refine_ls_extinction_method none
_refine_ls_goodness_of_fit_ref 1.023
_refine_ls_hydrogen_treatment constr
_refine_ls_matrix_type full
_refine_ls_number_parameters 558
_refine_ls_number_reflns 12164
_refine_ls_number_restraints 0
_refine_ls_restrained_S_all 1.023
_refine_ls_R_factor_all 0.0390
_refine_ls_R_factor_gt 0.0279
_refine_ls_shift/su_max 0.002
_refine_ls_shift/su_mean 0.000
_refine_ls_structure_factor_coef Fsqd
_refine_ls_weighting_details 'w=1/[\s^2^(Fo^2^)+(0.0246P)^2^+2.6339P] where P=(Fo^2^+2Fc^2^)/3'
_refine_ls_weighting_scheme calc
_refine_ls_wR_factor_gt 0.0594
_refine_ls_wR_factor_ref 0.0634
_reflns_Friedel_coverage 0.000
_reflns_friedel_fraction_full .
_reflns_friedel_fraction_max .
_reflns_number_gt 10134
_reflns_number_total 12164
_reflns_threshold_expression 'I > 2\s(I)'
_cod_data_source_file c5cc05047b2.cif
_cod_data_source_block F-PoCoP-iPr_Pd_PhBr_CHB11Cl10OSO2CF3
_cod_database_code 7117741
_shelx_space_group_comment
;
The symmetry employed for this shelxl refinement is uniquely defined
by the following loop, which should always be used as a source of
symmetry information in preference to the above space-group names.
They are only intended as comments.
;
_shelx_estimated_absorpt_t_min 0.576
_shelx_estimated_absorpt_t_max 0.896
_computing_refinement_gui 'shelXle rev 647 (Hubschle et al, 2011)'
_shelxl_version_number 2013-4

loop_
_space_group_symop_operation_xyz
'x, y, z'
'-x+1/2, y+1/2, -z+1/2'
'-x, -y, -z'
'x-1/2, -y-1/2, z-1/2'

loop_
_atom_site_label
_atom_site_type_symbol
_atom_site_fract_x
_atom_site_fract_y
_atom_site_fract_z
_atom_site_U_iso_or_equiv
_atom_site_adp_type
_atom_site_occupancy
_atom_site_site_symmetry_order
_atom_site_calc_flag
_atom_site_refinement_flags_posn
_atom_site_refinement_flags_adp
_atom_site_refinement_flags_occupancy
_atom_site_disorder_assembly
_atom_site_disorder_group
Pd1 Pd 0.55788(2) 0.31454(2) 0.11321(2) 0.01696(4) Uani 1 1 d . . . . .
Cl1 Cl 0.63110(4) 0.51194(4) 0.44076(2) 0.03078(12) Uani 1 1 d . . . . .
F1 F 0.51382(9) 0.05177(10) -0.07040(4) 0.0324(3) Uani 1 1 d . . . . .
B1 B 0.54794(17) 0.41043(18) 0.41828(8) 0.0210(5) Uani 1 1 d . . . . .
S1 S 0.53891(4) 0.11196(4) 0.28622(2) 0.02679(12) Uani 1 1 d . . . . .
Br1 Br 0.58226(2) 0.41191(2) 0.19339(2) 0.03599(7) Uani 1 1 d . . . . .
P1 P 0.39478(4) 0.33825(4) 0.08221(2) 0.02054(11) Uani 1 1 d . . . . .
O1 O 0.37547(11) 0.27467(13) 0.03045(5) 0.0304(4) Uani 1 1 d . . . . .
C1 C 0.54438(14) 0.23297(15) 0.05219(7) 0.0178(4) Uani 1 1 d . . . . .
Cl2 Cl 0.57693(4) 0.31266(4) 0.51968(2) 0.02849(12) Uani 1 1 d . . . . .
F2 F 0.45552(15) -0.01518(13) 0.21979(6) 0.0643(5) Uani 1 1 d . . . . .
B2 B 0.52111(17) 0.30986(18) 0.45768(8) 0.0194(4) Uani 1 1 d . . . . .
P2 P 0.71207(4) 0.24867(4) 0.12238(2) 0.01798(10) Uani 1 1 d . . . . .
O2 O 0.71296(10) 0.18811(11) 0.07111(5) 0.0224(3) Uani 1 1 d . . . . .
C2 C 0.45558(15) 0.22328(16) 0.02054(7) 0.0220(4) Uani 1 1 d . . . . .
F3 F 0.43918(16) -0.06004(13) 0.29089(6) 0.0732(6) Uani 1 1 d . . . . .
Cl3 Cl 0.32703(4) 0.24872(4) 0.48326(2) 0.02767(12) Uani 1 1 d . . . . .
B3 B 0.39538(17) 0.27749(18) 0.43930(8) 0.0189(4) Uani 1 1 d . . . . .
O3 O 0.51171(11) 0.13404(11) 0.33475(5) 0.0269(3) Uani 1 1 d . . . . .
C3 C 0.44283(16) 0.16245(17) -0.02132(7) 0.0251(5) Uani 1 1 d . . . . .
H3 H 0.3814 0.1559 -0.0426 0.030 Uiso 1 1 calc R U . . .
O5 O 0.62469(14) 0.05092(15) 0.29430(7) 0.0473(5) Uani 1 1 d . . . . .
Cl5 Cl 0.41272(5) 0.57198(4) 0.35568(2) 0.03525(14) Uani 1 1 d . . . . .
C5 C 0.61488(15) 0.11898(16) -0.00069(7) 0.0214(4) Uani 1 1 d . . . . .
H5 H 0.6692 0.0834 -0.0082 0.026 Uiso 1 1 calc R U . . .
B5 B 0.43872(18) 0.44067(18) 0.37538(9) 0.0232(5) Uani 1 1 d . . . . .
F4 F 0.35606(13) 0.06853(14) 0.25385(6) 0.0585(5) Uani 1 1 d . . . . .
Cl4 Cl 0.22487(4) 0.40532(4) 0.38293(2) 0.03576(14) Uani 1 1 d . . . . .
B4 B 0.34459(17) 0.35821(19) 0.38877(9) 0.0226(5) Uani 1 1 d . . . . .
O4 O 0.52775(13) 0.20074(12) 0.25528(6) 0.0341(4) Uani 1 1 d . . . . .
C4 C 0.52407(16) 0.11229(16) -0.03015(7) 0.0229(4) Uani 1 1 d . . . . .
C6 C 0.62292(14) 0.18025(15) 0.04044(7) 0.0187(4) Uani 1 1 d . . . . .
Cl6 Cl 0.70182(4) 0.23321(5) 0.42017(2) 0.02970(12) Uani 1 1 d . . . . .
B6 B 0.57946(17) 0.27719(18) 0.40962(8) 0.0195(5) Uani 1 1 d . . . . .
Cl7 Cl 0.50715(4) 0.06571(4) 0.44708(2) 0.02319(11) Uani 1 1 d . . . . .
B7 B 0.48447(16) 0.19437(17) 0.42291(8) 0.0170(4) Uani 1 1 d . . . . .
C7 C 0.31422(16) 0.26896(17) 0.11414(8) 0.0278(5) Uani 1 1 d . . . . .
H7 H 0.2516 0.2556 0.0908 0.033 Uiso 1 1 calc R U . . .
C8 C 0.2924(2) 0.3332(2) 0.15585(9) 0.0451(7) Uani 1 1 d . . . . .
H8A H 0.2589 0.3984 0.1434 0.068 Uiso 1 1 calc R U . . .
H8B H 0.3532 0.3507 0.1783 0.068 Uiso 1 1 calc R U . . .
H8C H 0.2510 0.2920 0.1728 0.068 Uiso 1 1 calc R U . . .
Cl8 Cl 0.28580(4) 0.12725(4) 0.35952(2) 0.02689(11) Uani 1 1 d . . . . .
B8 B 0.37508(16) 0.22507(18) 0.38008(8) 0.0193(5) Uani 1 1 d . . . . .
C9 C 0.3587(2) 0.1623(2) 0.13158(12) 0.0525(8) Uani 1 1 d . . . . .
H9A H 0.3715 0.1221 0.1040 0.079 Uiso 1 1 calc R U . . .
H9B H 0.3135 0.1229 0.1469 0.079 Uiso 1 1 calc R U . . .
H9C H 0.4197 0.1735 0.1550 0.079 Uiso 1 1 calc R U . . .
Cl9 Cl 0.33543(5) 0.33780(5) 0.27975(2) 0.03584(14) Uani 1 1 d . . . . .
B9 B 0.40159(18) 0.32631(18) 0.34006(8) 0.0223(5) Uani 1 1 d . . . . .
C10 C 0.34228(15) 0.46706(16) 0.06504(7) 0.0228(4) Uani 1 1 d . . . . .
H10 H 0.3411 0.5068 0.0954 0.027 Uiso 1 1 calc R U . . .
Cl10 Cl 0.60139(5) 0.40559(5) 0.31882(2) 0.03675(14) Uani 1 1 d . . . . .
B10 B 0.52875(18) 0.35865(19) 0.35863(8) 0.0227(5) Uani 1 1 d . . . . .
C11 C 0.23737(16) 0.45778(19) 0.03677(8) 0.0306(5) Uani 1 1 d . . . . .
H11A H 0.2109 0.5284 0.0285 0.046 Uiso 1 1 calc R U . . .
H11B H 0.1983 0.4216 0.0566 0.046 Uiso 1 1 calc R U . . .
H11C H 0.2359 0.4174 0.0072 0.046 Uiso 1 1 calc R U . . .
B11 B 0.48872(17) 0.22457(18) 0.36119(8) 0.0191(5) Uani 1 1 d . . . . .
C12 C 0.40584(18) 0.5290(2) 0.03727(10) 0.0400(6) Uani 1 1 d . . . . .
H12A H 0.4072 0.4927 0.0069 0.060 Uiso 1 1 calc R U . . .
H12B H 0.4719 0.5338 0.0567 0.060 Uiso 1 1 calc R U . . .
H12C H 0.3792 0.6001 0.0304 0.060 Uiso 1 1 calc R U . . .
C13 C 0.81013(15) 0.34388(17) 0.12748(8) 0.0248(5) Uani 1 1 d . . . . .
H13 H 0.8171 0.3795 0.1595 0.030 Uiso 1 1 calc R U . . .
C14 C 0.78099(18) 0.42813(18) 0.08853(9) 0.0339(5) Uani 1 1 d . . . . .
H14A H 0.7766 0.3962 0.0566 0.051 Uiso 1 1 calc R U . . .
H14B H 0.8298 0.4843 0.0933 0.051 Uiso 1 1 calc R U . . .
H14C H 0.7179 0.4578 0.0907 0.051 Uiso 1 1 calc R U . . .
C15 C 0.90815(16) 0.2937(2) 0.12561(10) 0.0372(6) Uani 1 1 d . . . . .
H15A H 0.9024 0.2539 0.0955 0.056 Uiso 1 1 calc R U . . .
H15B H 0.9276 0.2459 0.1531 0.056 Uiso 1 1 calc R U . . .
H15C H 0.9571 0.3491 0.1270 0.056 Uiso 1 1 calc R U . . .
C16 C 0.74929(16) 0.14433(17) 0.16639(8) 0.0275(5) Uani 1 1 d . . . . .
H16 H 0.8101 0.1119 0.1600 0.033 Uiso 1 1 calc R U . . .
C17 C 0.67119(19) 0.0588(2) 0.16001(11) 0.0460(7) Uani 1 1 d . . . . .
H17A H 0.6588 0.0326 0.1268 0.069 Uiso 1 1 calc R U . . .
H17B H 0.6113 0.0884 0.1669 0.069 Uiso 1 1 calc R U . . .
H17C H 0.6934 0.0005 0.1823 0.069 Uiso 1 1 calc R U . . .
C18 C 0.7714(2) 0.1885(2) 0.21770(9) 0.0451(7) Uani 1 1 d . . . . .
H18A H 0.8227 0.2418 0.2206 0.068 Uiso 1 1 calc R U . . .
H18B H 0.7930 0.1312 0.2406 0.068 Uiso 1 1 calc R U . . .
H18C H 0.7128 0.2208 0.2247 0.068 Uiso 1 1 calc R U . . .
C19 C 0.55389(17) 0.55820(17) 0.17923(8) 0.0291(5) Uani 1 1 d . . . . .
C20 C 0.47617(18) 0.6026(2) 0.19364(11) 0.0438(7) Uani 1 1 d . . . . .
H20 H 0.4350 0.5616 0.2090 0.053 Uiso 1 1 calc R U . . .
C21 C 0.4593(2) 0.7106(2) 0.18499(12) 0.0527(8) Uani 1 1 d . . . . .
H21 H 0.4057 0.7437 0.1944 0.063 Uiso 1 1 calc R U . . .
C22 C 0.5192(2) 0.7683(2) 0.16320(11) 0.0510(7) Uani 1 1 d . . . . .
H22 H 0.5065 0.8412 0.1572 0.061 Uiso 1 1 calc R U . . .
C23 C 0.5975(3) 0.7228(2) 0.14983(10) 0.0537(8) Uani 1 1 d . . . . .
H23 H 0.6394 0.7643 0.1351 0.064 Uiso 1 1 calc R U . . .
C24 C 0.6159(2) 0.6160(2) 0.15770(9) 0.0430(6) Uani 1 1 d . . . . .
H24 H 0.6699 0.5835 0.1485 0.052 Uiso 1 1 calc R U . . .
C25 C 0.43670(15) 0.40347(15) 0.43356(7) 0.0205(4) Uani 1 1 d . . . . .
H25 H 0.4211 0.4572 0.4551 0.025 Uiso 1 1 calc R U . . .
C26 C 0.4402(2) 0.0202(2) 0.26141(9) 0.0431(7) Uani 1 1 d . . . . .

loop_
_atom_site_aniso_label
_atom_site_aniso_U_11
_atom_site_aniso_U_22
_atom_site_aniso_U_33
_atom_site_aniso_U_23
_atom_site_aniso_U_13
_atom_site_aniso_U_12
Pd1 0.01948(8) 0.01600(7) 0.01411(7) -0.00207(6) 0.00055(6) 0.00463(6)
Cl1 0.0335(3) 0.0266(3) 0.0312(3) -0.0065(2) 0.0046(2) -0.0152(2)
F1 0.0356(7) 0.0379(7) 0.0227(6) -0.0175(6) 0.0040(6) 0.0030(6)
B1 0.0229(12) 0.0201(11) 0.0194(11) -0.0012(9) 0.0032(9) -0.0073(9)
S1 0.0382(3) 0.0251(3) 0.0191(3) -0.0024(2) 0.0105(2) -0.0016(2)
Br1 0.05828(17) 0.02878(12) 0.01627(11) -0.00556(9) -0.00284(10) 0.01318(11)
P1 0.0210(3) 0.0222(3) 0.0170(2) -0.0036(2) 0.0007(2) 0.0079(2)
O1 0.0237(8) 0.0413(9) 0.0225(8) -0.0142(7) -0.0038(6) 0.0159(7)
C1 0.0218(10) 0.0154(9) 0.0154(9) -0.0023(7) 0.0025(8) 0.0028(8)
Cl2 0.0347(3) 0.0328(3) 0.0156(2) -0.0025(2) -0.0002(2) 0.0010(2)
F2 0.1097(15) 0.0457(10) 0.0337(9) -0.0216(7) 0.0065(9) -0.0043(10)
B2 0.0213(11) 0.0212(11) 0.0147(10) -0.0009(9) 0.0017(9) -0.0023(9)
P2 0.0174(2) 0.0179(2) 0.0178(2) -0.00067(19) 0.0015(2) 0.0016(2)
O2 0.0169(7) 0.0255(7) 0.0235(7) -0.0081(6) 0.0012(6) 0.0019(6)
C2 0.0239(11) 0.0225(10) 0.0186(10) -0.0021(8) 0.0025(8) 0.0068(8)
F3 0.1212(17) 0.0389(9) 0.0504(11) 0.0070(8) -0.0025(11) -0.0382(10)
Cl3 0.0314(3) 0.0258(3) 0.0313(3) 0.0007(2) 0.0193(2) -0.0013(2)
B3 0.0207(11) 0.0179(10) 0.0193(11) 0.0007(9) 0.0067(9) -0.0023(9)
O3 0.0422(9) 0.0225(8) 0.0188(7) -0.0037(6) 0.0130(7) -0.0083(7)
C3 0.0244(11) 0.0287(11) 0.0193(10) -0.0056(9) -0.0019(8) 0.0045(9)
O5 0.0526(12) 0.0548(12) 0.0399(10) 0.0055(9) 0.0219(9) 0.0180(9)
Cl5 0.0490(4) 0.0189(3) 0.0350(3) 0.0074(2) 0.0022(3) -0.0043(2)
C5 0.0238(10) 0.0203(10) 0.0215(10) -0.0037(8) 0.0081(8) 0.0012(8)
B5 0.0286(13) 0.0190(11) 0.0204(12) 0.0033(9) 0.0017(10) -0.0047(10)
F4 0.0508(10) 0.0662(12) 0.0536(11) -0.0126(9) -0.0007(8) -0.0201(9)
Cl4 0.0242(3) 0.0288(3) 0.0513(4) 0.0044(3) 0.0011(3) 0.0059(2)
B4 0.0224(12) 0.0196(11) 0.0242(12) 0.0027(9) 0.0011(10) -0.0019(9)
O4 0.0540(11) 0.0280(8) 0.0228(8) 0.0014(7) 0.0138(8) -0.0043(8)
C4 0.0305(11) 0.0224(10) 0.0159(10) -0.0062(8) 0.0053(9) 0.0005(9)
C6 0.0198(10) 0.0166(9) 0.0190(10) -0.0008(8) 0.0023(8) -0.0003(8)
Cl6 0.0178(2) 0.0355(3) 0.0365(3) -0.0042(2) 0.0072(2) -0.0034(2)
B6 0.0192(11) 0.0210(11) 0.0186(11) -0.0013(9) 0.0050(9) -0.0042(9)
Cl7 0.0255(3) 0.0199(2) 0.0250(2) 0.00557(19) 0.0073(2) 0.00194(19)
B7 0.0176(10) 0.0183(11) 0.0152(10) 0.0011(8) 0.0039(8) -0.0034(9)
C7 0.0264(11) 0.0252(11) 0.0300(12) -0.0011(9) 0.0020(9) 0.0000(9)
C8 0.0667(19) 0.0430(15) 0.0319(14) -0.0010(12) 0.0244(13) -0.0087(14)
Cl8 0.0233(3) 0.0237(2) 0.0319(3) 0.0001(2) 0.0018(2) -0.0100(2)
B8 0.0192(11) 0.0178(10) 0.0202(11) 0.0007(9) 0.0026(9) -0.0043(9)
C9 0.0485(17) 0.0250(13) 0.085(2) 0.0148(14) 0.0153(16) -0.0025(12)
Cl9 0.0488(4) 0.0334(3) 0.0188(3) 0.0048(2) -0.0078(2) -0.0055(3)
B9 0.0268(12) 0.0209(11) 0.0172(11) 0.0028(9) 0.0000(9) -0.0066(9)
C10 0.0253(11) 0.0236(10) 0.0198(10) -0.0001(8) 0.0055(8) 0.0083(9)
Cl10 0.0536(4) 0.0351(3) 0.0274(3) -0.0046(2) 0.0219(3) -0.0245(3)
B10 0.0290(13) 0.0219(11) 0.0177(11) -0.0003(9) 0.0064(10) -0.0091(10)
C11 0.0266(12) 0.0329(12) 0.0313(12) 0.0041(10) 0.0036(10) 0.0131(10)
B11 0.0231(11) 0.0192(11) 0.0153(10) 0.0007(9) 0.0044(9) -0.0068(9)
C12 0.0344(14) 0.0438(15) 0.0425(15) 0.0158(12) 0.0096(11) 0.0071(11)
C13 0.0246(11) 0.0236(10) 0.0263(11) -0.0066(9) 0.0057(9) -0.0038(9)
C14 0.0401(14) 0.0252(12) 0.0407(14) 0.0024(10) 0.0184(11) -0.0050(10)
C15 0.0228(12) 0.0410(14) 0.0474(15) -0.0085(12) 0.0067(11) -0.0065(10)
C16 0.0259(11) 0.0260(11) 0.0306(12) 0.0093(9) 0.0056(9) 0.0078(9)
C17 0.0415(15) 0.0313(14) 0.0647(19) 0.0209(13) 0.0098(14) 0.0004(11)
C18 0.0495(16) 0.0564(17) 0.0268(13) 0.0149(12) 0.0016(12) 0.0121(13)
C19 0.0336(12) 0.0246(11) 0.0239(11) -0.0088(9) -0.0061(9) 0.0076(9)
C20 0.0279(13) 0.0383(15) 0.0646(19) -0.0134(13) 0.0079(12) -0.0016(11)
C21 0.0318(14) 0.0396(16) 0.083(2) -0.0143(15) 0.0039(15) 0.0104(12)
C22 0.0616(19) 0.0346(15) 0.0517(18) -0.0023(13) 0.0003(15) 0.0102(14)
C23 0.082(2) 0.0414(16) 0.0421(16) 0.0032(13) 0.0233(16) 0.0009(15)
C24 0.0569(17) 0.0439(15) 0.0313(13) -0.0039(12) 0.0163(13) 0.0118(13)
C25 0.0251(11) 0.0175(10) 0.0193(10) -0.0013(8) 0.0054(8) -0.0017(8)
C26 0.074(2) 0.0268(13) 0.0258(13) -0.0062(10) 0.0045(13) -0.0120(13)

loop_
_atom_type_symbol
_atom_type_description
_atom_type_scat_dispersion_real
_atom_type_scat_dispersion_imag
_atom_type_scat_source
C C 0.0033 0.0016 'International Tables Vol C Tables 4.2.6.8 and 6.1.1.4'
H H 0.0000 0.0000 'International Tables Vol C Tables 4.2.6.8 and 6.1.1.4'
B B 0.0013 0.0007 'International Tables Vol C Tables 4.2.6.8 and 6.1.1.4'
O O 0.0106 0.0060 'International Tables Vol C Tables 4.2.6.8 and 6.1.1.4'
F F 0.0171 0.0103 'International Tables Vol C Tables 4.2.6.8 and 6.1.1.4'
P P 0.1023 0.0942 'International Tables Vol C Tables 4.2.6.8 and 6.1.1.4'
S S 0.1246 0.1234 'International Tables Vol C Tables 4.2.6.8 and 6.1.1.4'
Cl Cl 0.1484 0.1585 'International Tables Vol C Tables 4.2.6.8 and 6.1.1.4'
Pd Pd -0.9988 1.0072 'International Tables Vol C Tables 4.2.6.8 and 6.1.1.4'
Br Br -0.2901 2.4595 'International Tables Vol C Tables 4.2.6.8 and 6.1.1.4'

loop_
_geom_angle_atom_site_label_1
_geom_angle_atom_site_label_2
_geom_angle_atom_site_label_3
_geom_angle
_geom_angle_site_symmetry_1
_geom_angle_site_symmetry_3
C1 Pd1 P2 79.95(6) . .
C1 Pd1 P1 80.20(6) . .
P2 Pd1 P1 159.77(2) . .
C1 Pd1 Br1 176.90(6) . .
P2 Pd1 Br1 97.327(18) . .
P1 Pd1 Br1 102.410(18) . .
C25 B1 Cl1 121.29(15) . .
C25 B1 B6 104.74(15) . .
Cl1 B1 B6 125.15(16) . .
C25 B1 B10 104.80(16) . .
Cl1 B1 B10 124.63(15) . .
B6 B1 B10 60.73(13) . .
C25 B1 B2 58.73(12) . .
Cl1 B1 B2 120.35(15) . .
B6 B1 B2 59.98(13) . .
B10 B1 B2 108.69(16) . .
C25 B1 B5 58.73(13) . .
Cl1 B1 B5 119.99(15) . .
B6 B1 B5 108.29(16) . .
B10 B1 B5 59.77(14) . .
B2 B1 B5 108.21(16) . .
O5 S1 O4 121.08(11) . .
O5 S1 O3 108.75(10) . .
O4 S1 O3 113.31(9) . .
O5 S1 C26 105.65(14) . .
O4 S1 C26 106.79(12) . .
O3 S1 C26 98.50(11) . .
C19 Br1 Pd1 107.34(7) . .
O1 P1 C10 102.65(9) . .
O1 P1 C7 101.70(10) . .
C10 P1 C7 107.78(10) . .
O1 P1 Pd1 104.00(6) . .
C10 P1 Pd1 122.54(7) . .
C7 P1 Pd1 115.13(8) . .
C2 O1 P1 114.96(13) . .
C2 C1 C6 117.33(18) . .
C2 C1 Pd1 121.23(15) . .
C6 C1 Pd1 121.40(14) . .
C25 B2 Cl2 120.57(15) . .
C25 B2 B7 104.54(15) . .
Cl2 B2 B7 125.72(15) . .
C25 B2 B6 104.39(16) . .
Cl2 B2 B6 125.71(16) . .
B7 B2 B6 60.81(13) . .
C25 B2 B1 58.53(13) . .
Cl2 B2 B1 119.88(15) . .
B7 B2 B1 108.40(16) . .
B6 B2 B1 59.72(13) . .
C25 B2 B3 58.69(12) . .
Cl2 B2 B3 120.14(15) . .
B7 B2 B3 59.64(12) . .
B6 B2 B3 108.19(16) . .
B1 B2 B3 107.96(16) . .
O2 P2 C13 103.51(9) . .
O2 P2 C16 102.24(10) . .
C13 P2 C16 108.82(10) . .
O2 P2 Pd1 104.59(5) . .
C13 P2 Pd1 117.04(8) . .
C16 P2 Pd1 118.27(8) . .
C6 O2 P2 114.37(12) . .
O1 C2 C1 119.53(17) . .
O1 C2 C3 117.90(18) . .
C1 C2 C3 122.57(19) . .
C25 B3 Cl3 120.30(15) . .
C25 B3 B8 104.44(15) . .
Cl3 B3 B8 125.97(15) . .
C25 B3 B7 104.73(16) . .
Cl3 B3 B7 125.66(15) . .
B8 B3 B7 60.81(13) . .
C25 B3 B4 58.55(12) . .
Cl3 B3 B4 119.90(15) . .
B8 B3 B4 59.75(13) . .
B7 B3 B4 108.52(16) . .
C25 B3 B2 58.63(12) . .
Cl3 B3 B2 119.74(15) . .
B8 B3 B2 108.42(16) . .
B7 B3 B2 59.96(13) . .
B4 B3 B2 108.02(16) . .
B11 O3 S1 137.57(14) . .
C4 C3 C2 116.46(19) . .
C4 C3 H3 121.8 . .
C2 C3 H3 121.8 . .
C4 C5 C6 116.53(19) . .
C4 C5 H5 121.7 . .
C6 C5 H5 121.7 . .
C25 B5 Cl5 121.09(16) . .
C25 B5 B9 104.73(16) . .
Cl5 B5 B9 124.90(16) . .
C25 B5 B10 104.55(16) . .
Cl5 B5 B10 125.26(16) . .
B9 B5 B10 61.05(14) . .
C25 B5 B4 58.38(13) . .
Cl5 B5 B4 120.13(16) . .
B9 B5 B4 59.95(14) . .
B10 B5 B4 108.47(17) . .
C25 B5 B1 58.37(13) . .
Cl5 B5 B1 120.47(15) . .
B9 B5 B1 108.53(17) . .
B10 B5 B1 59.79(14) . .
B4 B5 B1 107.52(16) . .
C25 B4 Cl4 121.18(16) . .
C25 B4 B8 104.69(16) . .
Cl4 B4 B8 124.35(15) . .
C25 B4 B9 104.78(17) . .
Cl4 B4 B9 125.53(16) . .
B8 B4 B9 60.96(13) . .
C25 B4 B3 58.84(13) . .
Cl4 B4 B3 118.99(16) . .
B8 B4 B3 59.79(13) . .
B9 B4 B3 108.75(17) . .
C25 B4 B5 58.76(13) . .
Cl4 B4 B5 121.27(16) . .
B8 B4 B5 108.33(17) . .
B9 B4 B5 59.63(14) . .
B3 B4 B5 108.30(16) . .
F1 C4 C5 117.81(18) . .
F1 C4 C3 117.85(18) . .
C5 C4 C3 124.34(19) . .
O2 C6 C5 118.14(17) . .
O2 C6 C1 119.10(17) . .
C5 C6 C1 122.76(18) . .
B1 B6 Cl6 122.47(15) . .
B1 B6 B2 60.29(13) . .
Cl6 B6 B2 122.10(15) . .
B1 B6 B11 107.44(16) . .
Cl6 B6 B11 121.51(15) . .
B2 B6 B11 107.55(16) . .
B1 B6 B10 59.76(13) . .
Cl6 B6 B10 121.59(15) . .
B2 B6 B10 108.16(16) . .
B11 B6 B10 59.96(13) . .
B1 B6 B7 107.86(16) . .
Cl6 B6 B7 121.30(15) . .
B2 B6 B7 59.56(13) . .
B11 B6 B7 60.15(12) . .
B10 B6 B7 108.33(16) . .
Cl7 B7 B3 121.72(14) . .
Cl7 B7 B2 122.34(15) . .
B3 B7 B2 60.40(13) . .
Cl7 B7 B8 121.41(14) . .
B3 B7 B8 59.54(13) . .
B2 B7 B8 107.76(16) . .
Cl7 B7 B6 122.35(15) . .
B3 B7 B6 107.85(16) . .
B2 B7 B6 59.63(13) . .
B8 B7 B6 107.65(15) . .
Cl7 B7 B11 122.03(15) . .
B3 B7 B11 107.27(16) . .
B2 B7 B11 107.32(15) . .
B8 B7 B11 59.74(13) . .
B6 B7 B11 59.79(12) . .
C8 C7 C9 111.0(2) . .
C8 C7 P1 112.18(16) . .
C9 C7 P1 109.33(17) . .
C8 C7 H7 108.1 . .
C9 C7 H7 108.1 . .
P1 C7 H7 108.1 . .
C7 C8 H8A 109.5 . .
C7 C8 H8B 109.5 . .
H8A C8 H8B 109.5 . .
C7 C8 H8C 109.5 . .
H8A C8 H8C 109.5 . .
H8B C8 H8C 109.5 . .
B4 B8 B3 60.46(13) . .
B4 B8 Cl8 122.33(15) . .
B3 B8 Cl8 122.38(15) . .
B4 B8 B11 107.64(16) . .
B3 B8 B11 107.87(15) . .
Cl8 B8 B11 121.06(15) . .
B4 B8 B7 108.16(16) . .
B3 B8 B7 59.66(13) . .
Cl8 B8 B7 121.36(15) . .
B11 B8 B7 60.39(13) . .
B4 B8 B9 59.84(14) . .
B3 B8 B9 108.39(16) . .
Cl8 B8 B9 121.09(15) . .
B11 B8 B9 59.92(13) . .
B7 B8 B9 108.55(16) . .
C7 C9 H9A 109.5 . .
C7 C9 H9B 109.5 . .
H9A C9 H9B 109.5 . .
C7 C9 H9C 109.5 . .
H9A C9 H9C 109.5 . .
H9B C9 H9C 109.5 . .
Cl9 B9 B5 120.63(15) . .
Cl9 B9 B4 119.75(16) . .
B5 B9 B4 60.41(14) . .
Cl9 B9 B11 124.45(16) . .
B5 B9 B11 107.31(16) . .
B4 B9 B11 107.00(16) . .
Cl9 B9 B8 121.90(15) . .
B5 B9 B8 107.55(16) . .
B4 B9 B8 59.20(13) . .
B11 B9 B8 59.75(13) . .
Cl9 B9 B10 123.49(15) . .
B5 B9 B10 59.57(13) . .
B4 B9 B10 107.67(16) . .
B11 B9 B10 59.85(13) . .
B8 B9 B10 107.57(16) . .
C12 C10 C11 112.10(18) . .
C12 C10 P1 110.47(15) . .
C11 C10 P1 111.46(15) . .
C12 C10 H10 107.5 . .
C11 C10 H10 107.5 . .
P1 C10 H10 107.5 . .
Cl10 B10 B5 120.76(16) . .
Cl10 B10 B1 119.08(15) . .
B5 B10 B1 60.44(13) . .
Cl10 B10 B11 124.73(16) . .
B5 B10 B11 107.10(16) . .
B1 B10 B11 107.27(16) . .
Cl10 B10 B6 121.16(16) . .
B5 B10 B6 107.85(16) . .
B1 B10 B6 59.51(13) . .
B11 B10 B6 60.00(13) . .
Cl10 B10 B9 124.02(15) . .
B5 B10 B9 59.39(14) . .
B1 B10 B9 107.73(17) . .
B11 B10 B9 59.76(13) . .
B6 B10 B9 107.90(16) . .
C10 C11 H11A 109.5 . .
C10 C11 H11B 109.5 . .
H11A C11 H11B 109.5 . .
C10 C11 H11C 109.5 . .
H11A C11 H11C 109.5 . .
H11B C11 H11C 109.5 . .
O3 B11 B8 118.01(16) . .
O3 B11 B9 127.58(17) . .
B8 B11 B9 60.33(13) . .
O3 B11 B10 128.62(18) . .
B8 B11 B10 108.46(16) . .
B9 B11 B10 60.39(13) . .
O3 B11 B6 119.35(18) . .
B8 B11 B6 107.96(16) . .
B9 B11 B6 108.43(16) . .
B10 B11 B6 60.04(13) . .
O3 B11 B7 113.04(17) . .
B8 B11 B7 59.87(12) . .
B9 B11 B7 108.46(16) . .
B10 B11 B7 108.32(15) . .
B6 B11 B7 60.05(12) . .
C10 C12 H12A 109.5 . .
C10 C12 H12B 109.5 . .
H12A C12 H12B 109.5 . .
C10 C12 H12C 109.5 . .
H12A C12 H12C 109.5 . .
H12B C12 H12C 109.5 . .
C14 C13 C15 111.90(19) . .
C14 C13 P2 108.73(15) . .
C15 C13 P2 113.45(16) . .
C14 C13 H13 107.5 . .
C15 C13 H13 107.5 . .
P2 C13 H13 107.5 . .
C13 C14 H14A 109.5 . .
C13 C14 H14B 109.5 . .
H14A C14 H14B 109.5 . .
C13 C14 H14C 109.5 . .
H14A C14 H14C 109.5 . .
H14B C14 H14C 109.5 . .
C13 C15 H15A 109.5 . .
C13 C15 H15B 109.5 . .
H15A C15 H15B 109.5 . .
C13 C15 H15C 109.5 . .
H15A C15 H15C 109.5 . .
H15B C15 H15C 109.5 . .
C18 C16 C17 111.8(2) . .
C18 C16 P2 111.02(17) . .
C17 C16 P2 109.71(16) . .
C18 C16 H16 108.1 . .
C17 C16 H16 108.1 . .
P2 C16 H16 108.1 . .
C16 C17 H17A 109.5 . .
C16 C17 H17B 109.5 . .
H17A C17 H17B 109.5 . .
C16 C17 H17C 109.5 . .
H17A C17 H17C 109.5 . .
H17B C17 H17C 109.5 . .
C16 C18 H18A 109.5 . .
C16 C18 H18B 109.5 . .
H18A C18 H18B 109.5 . .
C16 C18 H18C 109.5 . .
H18A C18 H18C 109.5 . .
H18B C18 H18C 109.5 . .
C20 C19 C24 122.4(2) . .
C20 C19 Br1 118.6(2) . .
C24 C19 Br1 118.85(18) . .
C19 C20 C21 117.8(3) . .
C19 C20 H20 121.1 . .
C21 C20 H20 121.1 . .
C22 C21 C20 120.4(3) . .
C22 C21 H21 119.8 . .
C20 C21 H21 119.8 . .
C21 C22 C23 120.9(3) . .
C21 C22 H22 119.6 . .
C23 C22 H22 119.6 . .
C22 C23 C24 120.1(3) . .
C22 C23 H23 120.0 . .
C24 C23 H23 120.0 . .
C19 C24 C23 118.4(3) . .
C19 C24 H24 120.8 . .
C23 C24 H24 120.8 . .
B4 C25 B1 114.94(16) . .
B4 C25 B2 114.72(16) . .
B1 C25 B2 62.74(13) . .
B4 C25 B3 62.61(13) . .
B1 C25 B3 114.70(16) . .
B2 C25 B3 62.68(13) . .
B4 C25 B5 62.86(13) . .
B1 C25 B5 62.91(13) . .
B2 C25 B5 114.94(16) . .
B3 C25 B5 114.78(16) . .
B4 C25 H25 117.6 . .
B1 C25 H25 117.6 . .
B2 C25 H25 117.7 . .
B3 C25 H25 117.8 . .
B5 C25 H25 117.5 . .
F4 C26 F3 109.5(3) . .
F4 C26 F2 108.9(2) . .
F3 C26 F2 109.2(2) . .
F4 C26 S1 110.74(17) . .
F3 C26 S1 110.70(19) . .
F2 C26 S1 107.7(2) . .

loop_
_geom_bond_atom_site_label_1
_geom_bond_atom_site_label_2
_geom_bond_distance
_geom_bond_site_symmetry_2
Pd1 C1 1.990(2) .
Pd1 P2 2.2921(10) .
Pd1 P1 2.3033(10) .
Pd1 Br1 2.5456(9) .
Cl1 B1 1.767(2) .
F1 C4 1.357(2) .
B1 C25 1.714(3) .
B1 B6 1.776(3) .
B1 B10 1.781(3) .
B1 B2 1.787(3) .
B1 B5 1.793(3) .
S1 O5 1.4135(19) .
S1 O4 1.4151(17) .
S1 O3 1.5290(16) .
S1 C26 1.837(3) .
Br1 C19 1.922(2) .
P1 O1 1.6459(16) .
P1 C10 1.817(2) .
P1 C7 1.820(2) .
O1 C2 1.383(2) .
C1 C2 1.385(3) .
C1 C6 1.392(3) .
Cl2 B2 1.769(2) .
F2 C26 1.322(3) .
B2 C25 1.718(3) .
B2 B7 1.780(3) .
B2 B6 1.781(3) .
B2 B3 1.788(3) .
P2 O2 1.6461(16) .
P2 C13 1.818(2) .
P2 C16 1.819(2) .
O2 C6 1.384(2) .
C2 C3 1.395(3) .
F3 C26 1.319(3) .
Cl3 B3 1.765(2) .
B3 C25 1.719(3) .
B3 B8 1.772(3) .
B3 B7 1.774(3) .
B3 B4 1.784(3) .
O3 B11 1.444(3) .
C3 C4 1.378(3) .
C3 H3 0.9500 .
Cl5 B5 1.769(2) .
C5 C4 1.377(3) .
C5 C6 1.386(3) .
C5 H5 0.9500 .
B5 C25 1.721(3) .
B5 B9 1.777(3) .
B5 B10 1.780(4) .
B5 B4 1.791(3) .
F4 C26 1.312(3) .
Cl4 B4 1.765(3) .
B4 C25 1.714(3) .
B4 B8 1.771(3) .
B4 B9 1.783(4) .
Cl6 B6 1.778(2) .
B6 B11 1.798(3) .
B6 B10 1.798(3) .
B6 B7 1.802(3) .
Cl7 B7 1.772(2) .
B7 B8 1.795(3) .
B7 B11 1.804(3) .
C7 C8 1.519(3) .
C7 C9 1.529(3) .
C7 H7 1.0000 .
C8 H8A 0.9800 .
C8 H8B 0.9800 .
C8 H8C 0.9800 .
Cl8 B8 1.776(2) .
B8 B11 1.792(3) .
B8 B9 1.803(3) .
C9 H9A 0.9800 .
C9 H9B 0.9800 .
C9 H9C 0.9800 .
Cl9 B9 1.774(2) .
B9 B11 1.795(3) .
B9 B10 1.807(3) .
C10 C12 1.528(3) .
C10 C11 1.532(3) .
C10 H10 1.0000 .
Cl10 B10 1.777(2) .
B10 B11 1.797(3) .
C11 H11A 0.9800 .
C11 H11B 0.9800 .
C11 H11C 0.9800 .
C12 H12A 0.9800 .
C12 H12B 0.9800 .
C12 H12C 0.9800 .
C13 C14 1.529(3) .
C13 C15 1.532(3) .
C13 H13 1.0000 .
C14 H14A 0.9800 .
C14 H14B 0.9800 .
C14 H14C 0.9800 .
C15 H15A 0.9800 .
C15 H15B 0.9800 .
C15 H15C 0.9800 .
C16 C18 1.528(3) .
C16 C17 1.529(3) .
C16 H16 1.0000 .
C17 H17A 0.9800 .
C17 H17B 0.9800 .
C17 H17C 0.9800 .
C18 H18A 0.9800 .
C18 H18B 0.9800 .
C18 H18C 0.9800 .
C19 C20 1.368(3) .
C19 C24 1.377(4) .
C20 C21 1.402(4) .
C20 H20 0.9500 .
C21 C22 1.359(4) .
C21 H21 0.9500 .
C22 C23 1.368(4) .
C22 H22 0.9500 .
C23 C24 1.387(4) .
C23 H23 0.9500 .
C24 H24 0.9500 .
C25 H25 0.9700 .

loop_
_geom_torsion_atom_site_label_1
_geom_torsion_atom_site_label_2
_geom_torsion_atom_site_label_3
_geom_torsion_atom_site_label_4
_geom_torsion
_geom_torsion_site_symmetry_1
_geom_torsion_site_symmetry_2
_geom_torsion_site_symmetry_3
_geom_torsion_site_symmetry_4
C10 P1 O1 C2 131.05(16) . . . .
C7 P1 O1 C2 -117.48(16) . . . .
Pd1 P1 O1 C2 2.43(16) . . . .
Cl1 B1 B2 C25 110.40(19) . . . .
B6 B1 B2 C25 -134.00(16) . . . .
B10 B1 B2 C25 -96.32(17) . . . .
B5 B1 B2 C25 -32.96(15) . . . .
C25 B1 B2 Cl2 -109.64(18) . . . .
Cl1 B1 B2 Cl2 0.8(3) . . . .
B6 B1 B2 Cl2 116.36(19) . . . .
B10 B1 B2 Cl2 154.04(16) . . . .
B5 B1 B2 Cl2 -142.60(16) . . . .
C25 B1 B2 B7 96.12(17) . . . .
Cl1 B1 B2 B7 -153.48(16) . . . .
B6 B1 B2 B7 -37.88(15) . . . .
B10 B1 B2 B7 -0.2(2) . . . .
B5 B1 B2 B7 63.2(2) . . . .
C25 B1 B2 B6 134.00(16) . . . .
Cl1 B1 B2 B6 -115.60(19) . . . .
B10 B1 B2 B6 37.68(16) . . . .
B5 B1 B2 B6 101.04(17) . . . .
C25 B1 B2 B3 32.99(15) . . . .
Cl1 B1 B2 B3 143.39(16) . . . .
B6 B1 B2 B3 -101.00(17) . . . .
B10 B1 B2 B3 -63.3(2) . . . .
B5 B1 B2 B3 0.0(2) . . . .
C13 P2 O2 C6 -131.23(14) . . . .
C16 P2 O2 C6 115.71(14) . . . .
Pd1 P2 O2 C6 -8.15(14) . . . .
P1 O1 C2 C1 -3.4(3) . . . .
P1 O1 C2 C3 176.09(16) . . . .
C6 C1 C2 O1 -179.61(18) . . . .
Pd1 C1 C2 O1 2.7(3) . . . .
C6 C1 C2 C3 0.9(3) . . . .
Pd1 C1 C2 C3 -176.79(17) . . . .
Cl2 B2 B3 C25 109.59(18) . . . .
B7 B2 B3 C25 -134.16(16) . . . .
B6 B2 B3 C25 -96.10(17) . . . .
B1 B2 B3 C25 -32.93(15) . . . .
C25 B2 B3 Cl3 -109.40(18) . . . .
Cl2 B2 B3 Cl3 0.2(2) . . . .
B7 B2 B3 Cl3 116.44(18) . . . .
B6 B2 B3 Cl3 154.50(15) . . . .
B1 B2 B3 Cl3 -142.33(15) . . . .
C25 B2 B3 B8 96.01(17) . . . .
Cl2 B2 B3 B8 -154.39(15) . . . .
B7 B2 B3 B8 -38.15(15) . . . .
B6 B2 B3 B8 -0.1(2) . . . .
B1 B2 B3 B8 63.1(2) . . . .
C25 B2 B3 B7 134.16(16) . . . .
Cl2 B2 B3 B7 -116.25(18) . . . .
B6 B2 B3 B7 38.06(15) . . . .
B1 B2 B3 B7 101.23(17) . . . .
C25 B2 B3 B4 32.75(15) . . . .
Cl2 B2 B3 B4 142.35(16) . . . .
B7 B2 B3 B4 -101.40(17) . . . .
B6 B2 B3 B4 -63.3(2) . . . .
B1 B2 B3 B4 -0.2(2) . . . .
O5 S1 O3 B11 127.7(2) . . . .
O4 S1 O3 B11 -10.0(2) . . . .
C26 S1 O3 B11 -122.5(2) . . . .
O1 C2 C3 C4 179.99(19) . . . .
C1 C2 C3 C4 -0.6(3) . . . .
Cl1 B1 B5 C25 -110.55(18) . . . .
B6 B1 B5 C25 96.48(17) . . . .
B10 B1 B5 C25 134.43(16) . . . .
B2 B1 B5 C25 32.96(15) . . . .
C25 B1 B5 Cl5 109.95(19) . . . .
Cl1 B1 B5 Cl5 -0.6(3) . . . .
B6 B1 B5 Cl5 -153.58(16) . . . .
B10 B1 B5 Cl5 -115.63(19) . . . .
B2 B1 B5 Cl5 142.91(16) . . . .
C25 B1 B5 B9 -96.23(17) . . . .
Cl1 B1 B5 B9 153.22(16) . . . .
B6 B1 B5 B9 0.2(2) . . . .
B10 B1 B5 B9 38.19(16) . . . .
B2 B1 B5 B9 -63.3(2) . . . .
C25 B1 B5 B10 -134.43(16) . . . .
Cl1 B1 B5 B10 115.02(19) . . . .
B6 B1 B5 B10 -37.95(15) . . . .
B2 B1 B5 B10 -101.47(18) . . . .
C25 B1 B5 B4 -32.84(15) . . . .
Cl1 B1 B5 B4 -143.40(16) . . . .
B6 B1 B5 B4 63.6(2) . . . .
B10 B1 B5 B4 101.58(18) . . . .
B2 B1 B5 B4 0.1(2) . . . .
Cl3 B3 B4 C25 109.30(18) . . . .
B8 B3 B4 C25 -134.02(17) . . . .
B7 B3 B4 C25 -96.28(17) . . . .
B2 B3 B4 C25 -32.78(15) . . . .
C25 B3 B4 Cl4 -110.89(19) . . . .
Cl3 B3 B4 Cl4 -1.6(2) . . . .
B8 B3 B4 Cl4 115.08(18) . . . .
B7 B3 B4 Cl4 152.82(15) . . . .
B2 B3 B4 Cl4 -143.68(16) . . . .
C25 B3 B4 B8 134.02(17) . . . .
Cl3 B3 B4 B8 -116.68(18) . . . .
B7 B3 B4 B8 37.74(15) . . . .
B2 B3 B4 B8 101.24(17) . . . .
C25 B3 B4 B9 96.29(18) . . . .
Cl3 B3 B4 B9 -154.41(15) . . . .
B8 B3 B4 B9 -37.74(15) . . . .
B7 B3 B4 B9 0.0(2) . . . .
B2 B3 B4 B9 63.5(2) . . . .
C25 B3 B4 B5 33.03(15) . . . .
Cl3 B3 B4 B5 142.33(16) . . . .
B8 B3 B4 B5 -100.99(18) . . . .
B7 B3 B4 B5 -63.3(2) . . . .
B2 B3 B4 B5 0.2(2) . . . .
Cl5 B5 B4 C25 -110.10(19) . . . .
B9 B5 B4 C25 134.52(17) . . . .
B10 B5 B4 C25 96.04(17) . . . .
B1 B5 B4 C25 32.84(15) . . . .
C25 B5 B4 Cl4 109.88(19) . . . .
Cl5 B5 B4 Cl4 -0.2(3) . . . .
B9 B5 B4 Cl4 -115.6(2) . . . .
B10 B5 B4 Cl4 -154.07(16) . . . .
B1 B5 B4 Cl4 142.72(17) . . . .
C25 B5 B4 B8 -96.40(17) . . . .
Cl5 B5 B4 B8 153.50(16) . . . .
B9 B5 B4 B8 38.12(16) . . . .
B10 B5 B4 B8 -0.4(2) . . . .
B1 B5 B4 B8 -63.6(2) . . . .
C25 B5 B4 B9 -134.52(17) . . . .
Cl5 B5 B4 B9 115.38(19) . . . .
B10 B5 B4 B9 -38.47(16) . . . .
B1 B5 B4 B9 -101.68(18) . . . .
C25 B5 B4 B3 -33.06(15) . . . .
Cl5 B5 B4 B3 -143.17(16) . . . .
B9 B5 B4 B3 101.46(18) . . . .
B10 B5 B4 B3 63.0(2) . . . .
B1 B5 B4 B3 -0.2(2) . . . .
C6 C5 C4 F1 -179.21(18) . . . .
C6 C5 C4 C3 0.4(3) . . . .
C2 C3 C4 F1 179.45(19) . . . .
C2 C3 C4 C5 -0.1(3) . . . .
P2 O2 C6 C5 -171.95(15) . . . .
P2 O2 C6 C1 7.5(2) . . . .
C4 C5 C6 O2 179.49(18) . . . .
C4 C5 C6 C1 0.1(3) . . . .
C2 C1 C6 O2 179.89(18) . . . .
Pd1 C1 C6 O2 -2.4(3) . . . .
C2 C1 C6 C5 -0.7(3) . . . .
Pd1 C1 C6 C5 177.04(15) . . . .
C25 B1 B6 Cl6 -150.71(15) . . . .
Cl1 B1 B6 Cl6 -3.4(3) . . . .
B10 B1 B6 Cl6 110.35(18) . . . .
B2 B1 B6 Cl6 -111.23(19) . . . .
B5 B1 B6 Cl6 147.87(16) . . . .
C25 B1 B6 B2 -39.48(14) . . . .
Cl1 B1 B6 B2 107.9(2) . . . .
B10 B1 B6 B2 -138.42(17) . . . .
B5 B1 B6 B2 -100.90(18) . . . .
C25 B1 B6 B11 61.17(19) . . . .
Cl1 B1 B6 B11 -151.48(16) . . . .
B10 B1 B6 B11 -37.77(15) . . . .
B2 B1 B6 B11 100.65(17) . . . .
B5 B1 B6 B11 -0.3(2) . . . .
C25 B1 B6 B10 98.94(17) . . . .
Cl1 B1 B6 B10 -113.7(2) . . . .
B2 B1 B6 B10 138.42(17) . . . .
B5 B1 B6 B10 37.52(16) . . . .
C25 B1 B6 B7 -2.3(2) . . . .
Cl1 B1 B6 B7 145.06(16) . . . .
B10 B1 B6 B7 -101.23(17) . . . .
B2 B1 B6 B7 37.19(15) . . . .
B5 B1 B6 B7 -63.7(2) . . . .
C25 B2 B6 B1 39.30(14) . . . .
Cl2 B2 B6 B1 -106.90(19) . . . .
B7 B2 B6 B1 138.14(16) . . . .
B3 B2 B6 B1 100.60(17) . . . .
C25 B2 B6 Cl6 151.13(15) . . . .
Cl2 B2 B6 Cl6 4.9(3) . . . .
B7 B2 B6 Cl6 -110.04(18) . . . .
B1 B2 B6 Cl6 111.82(18) . . . .
B3 B2 B6 Cl6 -147.58(15) . . . .
C25 B2 B6 B11 -61.15(19) . . . .
Cl2 B2 B6 B11 152.65(16) . . . .
B7 B2 B6 B11 37.69(15) . . . .
B1 B2 B6 B11 -100.45(17) . . . .
B3 B2 B6 B11 0.1(2) . . . .
C25 B2 B6 B10 2.2(2) . . . .
Cl2 B2 B6 B10 -144.02(16) . . . .
B7 B2 B6 B10 101.02(17) . . . .
B1 B2 B6 B10 -37.11(15) . . . .
B3 B2 B6 B10 63.48(19) . . . .
C25 B2 B6 B7 -98.83(16) . . . .
Cl2 B2 B6 B7 115.0(2) . . . .
B1 B2 B6 B7 -138.14(16) . . . .
B3 B2 B6 B7 -37.54(15) . . . .
C25 B3 B7 Cl7 151.14(14) . . . .
Cl3 B3 B7 Cl7 5.0(3) . . . .
B8 B3 B7 Cl7 -110.32(17) . . . .
B4 B3 B7 Cl7 -147.60(15) . . . .
B2 B3 B7 Cl7 111.85(18) . . . .
C25 B3 B7 B2 39.30(14) . . . .
Cl3 B3 B7 B2 -106.88(19) . . . .
B8 B3 B7 B2 137.83(16) . . . .
B4 B3 B7 B2 100.56(17) . . . .
C25 B3 B7 B8 -98.54(16) . . . .
Cl3 B3 B7 B8 115.29(19) . . . .
B4 B3 B7 B8 -37.28(15) . . . .
B2 B3 B7 B8 -137.83(16) . . . .
C25 B3 B7 B6 1.8(2) . . . .
Cl3 B3 B7 B6 -144.33(16) . . . .
B8 B3 B7 B6 100.38(16) . . . .
B4 B3 B7 B6 63.11(19) . . . .
B2 B3 B7 B6 -37.45(15) . . . .
C25 B3 B7 B11 -61.19(18) . . . .
Cl3 B3 B7 B11 152.63(16) . . . .
B8 B3 B7 B11 37.35(14) . . . .
B4 B3 B7 B11 0.1(2) . . . .
B2 B3 B7 B11 -100.49(16) . . . .
C25 B2 B7 Cl7 -150.14(15) . . . .
Cl2 B2 B7 Cl7 -3.7(3) . . . .
B6 B2 B7 Cl7 111.28(18) . . . .
B1 B2 B7 Cl7 148.68(16) . . . .
B3 B2 B7 Cl7 -110.85(18) . . . .
C25 B2 B7 B3 -39.29(14) . . . .
Cl2 B2 B7 B3 107.19(19) . . . .
B6 B2 B7 B3 -137.87(16) . . . .
B1 B2 B7 B3 -100.47(17) . . . .
C25 B2 B7 B8 -1.9(2) . . . .
Cl2 B2 B7 B8 144.60(16) . . . .
B6 B2 B7 B8 -100.45(17) . . . .
B1 B2 B7 B8 -63.1(2) . . . .
B3 B2 B7 B8 37.42(15) . . . .
C25 B2 B7 B6 98.58(17) . . . .
Cl2 B2 B7 B6 -114.9(2) . . . .
B1 B2 B7 B6 37.40(15) . . . .
B3 B2 B7 B6 137.87(16) . . . .
C25 B2 B7 B11 61.10(19) . . . .
Cl2 B2 B7 B11 -152.42(16) . . . .
B6 B2 B7 B11 -37.47(15) . . . .
B1 B2 B7 B11 -0.1(2) . . . .
B3 B2 B7 B11 100.39(17) . . . .
B1 B6 B7 Cl7 -148.78(15) . . . .
Cl6 B6 B7 Cl7 0.1(2) . . . .
B2 B6 B7 Cl7 -111.27(18) . . . .
B11 B6 B7 Cl7 110.96(18) . . . .
B10 B6 B7 Cl7 148.00(15) . . . .
B1 B6 B7 B3 0.3(2) . . . .
Cl6 B6 B7 B3 149.14(15) . . . .
B2 B6 B7 B3 37.79(15) . . . .
B11 B6 B7 B3 -99.98(17) . . . .
B10 B6 B7 B3 -62.94(19) . . . .
B1 B6 B7 B2 -37.51(15) . . . .
Cl6 B6 B7 B2 111.35(18) . . . .
B11 B6 B7 B2 -137.78(17) . . . .
B10 B6 B7 B2 -100.73(17) . . . .
B1 B6 B7 B8 63.12(19) . . . .
Cl6 B6 B7 B8 -148.02(15) . . . .
B2 B6 B7 B8 100.63(17) . . . .
B11 B6 B7 B8 -37.14(15) . . . .
B10 B6 B7 B8 -0.1(2) . . . .
B1 B6 B7 B11 100.26(17) . . . .
Cl6 B6 B7 B11 -110.87(18) . . . .
B2 B6 B7 B11 137.78(17) . . . .
B10 B6 B7 B11 37.05(15) . . . .
O1 P1 C7 C8 -160.92(17) . . . .
C10 P1 C7 C8 -53.4(2) . . . .
Pd1 P1 C7 C8 87.37(18) . . . .
O1 P1 C7 C9 75.47(19) . . . .
C10 P1 C7 C9 -176.99(18) . . . .
Pd1 P1 C7 C9 -36.2(2) . . . .
C25 B4 B8 B3 39.50(15) . . . .
Cl4 B4 B8 B3 -106.3(2) . . . .
B9 B4 B8 B3 138.48(17) . . . .
B5 B4 B8 B3 100.95(17) . . . .
C25 B4 B8 Cl8 151.20(15) . . . .
Cl4 B4 B8 Cl8 5.4(3) . . . .
B9 B4 B8 Cl8 -109.82(19) . . . .
B3 B4 B8 Cl8 111.70(19) . . . .
B5 B4 B8 Cl8 -147.36(16) . . . .
C25 B4 B8 B11 -61.5(2) . . . .
Cl4 B4 B8 B11 152.71(16) . . . .
B9 B4 B8 B11 37.52(15) . . . .
B3 B4 B8 B11 -100.95(17) . . . .
B5 B4 B8 B11 0.0(2) . . . .
C25 B4 B8 B7 2.4(2) . . . .
Cl4 B4 B8 B7 -143.48(17) . . . .
B9 B4 B8 B7 101.33(17) . . . .
B3 B4 B8 B7 -37.14(15) . . . .
B5 B4 B8 B7 63.8(2) . . . .
C25 B4 B8 B9 -98.98(17) . . . .
Cl4 B4 B8 B9 115.2(2) . . . .
B3 B4 B8 B9 -138.48(17) . . . .
B5 B4 B8 B9 -37.53(15) . . . .
C25 B3 B8 B4 -39.30(15) . . . .
Cl3 B3 B8 B4 106.9(2) . . . .
B7 B3 B8 B4 -138.33(16) . . . .
B2 B3 B8 B4 -100.56(17) . . . .
C25 B3 B8 Cl8 -150.93(15) . . . .
Cl3 B3 B8 Cl8 -4.8(3) . . . .
B7 B3 B8 Cl8 110.05(18) . . . .
B4 B3 B8 Cl8 -111.62(19) . . . .
B2 B3 B8 Cl8 147.82(16) . . . .
C25 B3 B8 B11 61.25(19) . . . .
Cl3 B3 B8 B11 -152.60(16) . . . .
B7 B3 B8 B11 -37.78(15) . . . .
B4 B3 B8 B11 100.55(17) . . . .
B2 B3 B8 B11 0.0(2) . . . .
C25 B3 B8 B7 99.03(16) . . . .
Cl3 B3 B8 B7 -114.8(2) . . . .
B4 B3 B8 B7 138.33(16) . . . .
B2 B3 B8 B7 37.77(15) . . . .
C25 B3 B8 B9 -2.1(2) . . . .
Cl3 B3 B8 B9 144.01(17) . . . .
B7 B3 B8 B9 -101.17(17) . . . .
B4 B3 B8 B9 37.16(16) . . . .
B2 B3 B8 B9 -63.4(2) . . . .
Cl7 B7 B8 B4 148.32(15) . . . .
B3 B7 B8 B4 37.50(15) . . . .
B2 B7 B8 B4 -0.3(2) . . . .
B6 B7 B8 B4 -63.2(2) . . . .
B11 B7 B8 B4 -100.39(17) . . . .
Cl7 B7 B8 B3 110.82(18) . . . .
B2 B7 B8 B3 -37.80(15) . . . .
B6 B7 B8 B3 -100.72(17) . . . .
B11 B7 B8 B3 -137.88(16) . . . .
Cl7 B7 B8 Cl8 -0.9(2) . . . .
B3 B7 B8 Cl8 -111.71(18) . . . .
B2 B7 B8 Cl8 -149.51(15) . . . .
B6 B7 B8 Cl8 147.57(15) . . . .
B11 B7 B8 Cl8 110.41(18) . . . .
Cl7 B7 B8 B11 -111.29(18) . . . .
B3 B7 B8 B11 137.88(16) . . . .
B2 B7 B8 B11 100.09(16) . . . .
B6 B7 B8 B11 37.16(15) . . . .
Cl7 B7 B8 B9 -148.27(15) . . . .
B3 B7 B8 B9 100.90(17) . . . .
B2 B7 B8 B9 63.1(2) . . . .
B6 B7 B8 B9 0.2(2) . . . .
B11 B7 B8 B9 -36.98(15) . . . .
C25 B5 B9 Cl9 147.98(16) . . . .
Cl5 B5 B9 Cl9 1.4(3) . . . .
B10 B5 B9 Cl9 -113.32(19) . . . .
B4 B5 B9 Cl9 109.1(2) . . . .
B1 B5 B9 Cl9 -150.96(16) . . . .
C25 B5 B9 B4 38.89(15) . . . .
Cl5 B5 B9 B4 -107.7(2) . . . .
B10 B5 B9 B4 137.59(17) . . . .
B1 B5 B9 B4 99.95(18) . . . .
C25 B5 B9 B11 -61.2(2) . . . .
Cl5 B5 B9 B11 152.24(17) . . . .
B10 B5 B9 B11 37.50(15) . . . .
B4 B5 B9 B11 -100.09(17) . . . .
B1 B5 B9 B11 -0.1(2) . . . .
C25 B5 B9 B8 1.7(2) . . . .
Cl5 B5 B9 B8 -144.81(17) . . . .
B10 B5 B9 B8 100.45(17) . . . .
B4 B5 B9 B8 -37.14(16) . . . .
B1 B5 B9 B8 62.8(2) . . . .
C25 B5 B9 B10 -98.70(17) . . . .
Cl5 B5 B9 B10 114.7(2) . . . .
B4 B5 B9 B10 -137.59(17) . . . .
B1 B5 B9 B10 -37.64(16) . . . .
C25 B4 B9 Cl9 -149.59(15) . . . .
Cl4 B4 B9 Cl9 -1.8(3) . . . .
B8 B4 B9 Cl9 111.58(18) . . . .
B3 B4 B9 Cl9 148.81(15) . . . .
B5 B4 B9 Cl9 -110.51(18) . . . .
C25 B4 B9 B5 -39.09(15) . . . .
Cl4 B4 B9 B5 108.7(2) . . . .
B8 B4 B9 B5 -137.91(17) . . . .
B3 B4 B9 B5 -100.69(18) . . . .
C25 B4 B9 B11 61.53(19) . . . .
Cl4 B4 B9 B11 -150.67(16) . . . .
B8 B4 B9 B11 -37.30(15) . . . .
B3 B4 B9 B11 -0.1(2) . . . .
B5 B4 B9 B11 100.61(17) . . . .
C25 B4 B9 B8 98.83(16) . . . .
Cl4 B4 B9 B8 -113.4(2) . . . .
B3 B4 B9 B8 37.23(15) . . . .
B5 B4 B9 B8 137.91(17) . . . .
C25 B4 B9 B10 -1.5(2) . . . .
Cl4 B4 B9 B10 146.32(17) . . . .
B8 B4 B9 B10 -100.31(17) . . . .
B3 B4 B9 B10 -63.1(2) . . . .
B5 B4 B9 B10 37.61(15) . . . .
B4 B8 B9 Cl9 -108.0(2) . . . .
B3 B8 B9 Cl9 -145.46(17) . . . .
Cl8 B8 B9 Cl9 3.8(3) . . . .
B11 B8 B9 Cl9 114.1(2) . . . .
B7 B8 B9 Cl9 151.29(16) . . . .
B4 B8 B9 B5 37.68(16) . . . .
B3 B8 B9 B5 0.3(2) . . . .
Cl8 B8 B9 B5 149.51(16) . . . .
B11 B8 B9 B5 -100.19(18) . . . .
B7 B8 B9 B5 -63.0(2) . . . .
B3 B8 B9 B4 -37.43(16) . . . .
Cl8 B8 B9 B4 111.83(19) . . . .
B11 B8 B9 B4 -137.87(16) . . . .
B7 B8 B9 B4 -100.68(17) . . . .
B4 B8 B9 B11 137.87(16) . . . .
B3 B8 B9 B11 100.44(17) . . . .
Cl8 B8 B9 B11 -110.30(19) . . . .
B7 B8 B9 B11 37.19(15) . . . .
B4 B8 B9 B10 100.48(18) . . . .
B3 B8 B9 B10 63.1(2) . . . .
Cl8 B8 B9 B10 -147.69(16) . . . .
B11 B8 B9 B10 -37.39(15) . . . .
B7 B8 B9 B10 -0.2(2) . . . .
O1 P1 C10 C12 -72.24(17) . . . .
C7 P1 C10 C12 -179.12(16) . . . .
Pd1 P1 C10 C12 43.69(18) . . . .
O1 P1 C10 C11 53.09(16) . . . .
C7 P1 C10 C11 -53.79(17) . . . .
Pd1 P1 C10 C11 169.02(12) . . . .
C25 B5 B10 Cl10 -147.13(15) . . . .
Cl5 B5 B10 Cl10 -0.3(3) . . . .
B9 B5 B10 Cl10 113.85(19) . . . .
B4 B5 B10 Cl10 151.84(15) . . . .
B1 B5 B10 Cl10 -108.22(18) . . . .
C25 B5 B10 B1 -38.92(14) . . . .
Cl5 B5 B10 B1 107.9(2) . . . .
B9 B5 B10 B1 -137.93(16) . . . .
B4 B5 B10 B1 -99.95(17) . . . .
C25 B5 B10 B11 61.60(19) . . . .
Cl5 B5 B10 B11 -151.60(16) . . . .
B9 B5 B10 B11 -37.41(15) . . . .
B4 B5 B10 B11 0.6(2) . . . .
B1 B5 B10 B11 100.52(17) . . . .
C25 B5 B10 B6 -1.6(2) . . . .
Cl5 B5 B10 B6 145.18(17) . . . .
B9 B5 B10 B6 -100.64(17) . . . .
B4 B5 B10 B6 -62.6(2) . . . .
B1 B5 B10 B6 37.30(15) . . . .
C25 B5 B10 B9 99.02(17) . . . .
Cl5 B5 B10 B9 -114.2(2) . . . .
B4 B5 B10 B9 37.99(15) . . . .
B1 B5 B10 B9 137.93(16) . . . .
C25 B1 B10 Cl10 150.09(16) . . . .
Cl1 B1 B10 Cl10 3.4(3) . . . .
B6 B1 B10 Cl10 -111.07(19) . . . .
B2 B1 B10 Cl10 -148.42(16) . . . .
B5 B1 B10 Cl10 110.94(19) . . . .
C25 B1 B10 B5 39.15(15) . . . .
Cl1 B1 B10 B5 -107.5(2) . . . .
B6 B1 B10 B5 137.98(16) . . . .
B2 B1 B10 B5 100.64(18) . . . .
C25 B1 B10 B11 -61.1(2) . . . .
Cl1 B1 B10 B11 152.26(17) . . . .
B6 B1 B10 B11 37.75(16) . . . .
B2 B1 B10 B11 0.4(2) . . . .
B5 B1 B10 B11 -100.24(18) . . . .
C25 B1 B10 B6 -98.83(16) . . . .
Cl1 B1 B10 B6 114.5(2) . . . .
B2 B1 B10 B6 -37.35(15) . . . .
B5 B1 B10 B6 -137.98(16) . . . .
C25 B1 B10 B9 1.9(2) . . . .
Cl1 B1 B10 B9 -144.76(17) . . . .
B6 B1 B10 B9 100.73(17) . . . .
B2 B1 B10 B9 63.4(2) . . . .
B5 B1 B10 B9 -37.26(15) . . . .
B1 B6 B10 Cl10 107.64(18) . . . .
Cl6 B6 B10 Cl10 -4.1(3) . . . .
B2 B6 B10 Cl10 144.99(16) . . . .
B11 B6 B10 Cl10 -114.82(19) . . . .
B7 B6 B10 Cl10 -151.95(15) . . . .
B1 B6 B10 B5 -37.71(15) . . . .
Cl6 B6 B10 B5 -149.49(16) . . . .
B2 B6 B10 B5 -0.4(2) . . . .
B11 B6 B10 B5 99.83(18) . . . .
B7 B6 B10 B5 62.7(2) . . . .
Cl6 B6 B10 B1 -111.78(18) . . . .
B2 B6 B10 B1 37.35(15) . . . .
B11 B6 B10 B1 137.54(17) . . . .
B7 B6 B10 B1 100.41(17) . . . .
B1 B6 B10 B11 -137.54(17) . . . .
Cl6 B6 B10 B11 110.68(18) . . . .
B2 B6 B10 B11 -100.19(17) . . . .
B7 B6 B10 B11 -37.13(15) . . . .
B1 B6 B10 B9 -100.44(18) . . . .
Cl6 B6 B10 B9 147.78(16) . . . .
B2 B6 B10 B9 -63.1(2) . . . .
B11 B6 B10 B9 37.10(15) . . . .
B7 B6 B10 B9 0.0(2) . . . .
Cl9 B9 B10 Cl10 0.1(3) . . . .
B5 B9 B10 Cl10 -108.5(2) . . . .
B4 B9 B10 Cl10 -146.50(17) . . . .
B11 B9 B10 Cl10 113.7(2) . . . .
B8 B9 B10 Cl10 151.06(16) . . . .
Cl9 B9 B10 B5 108.7(2) . . . .
B4 B9 B10 B5 -37.99(15) . . . .
B11 B9 B10 B5 -137.77(17) . . . .
B8 B9 B10 B5 -100.42(18) . . . .
Cl9 B9 B10 B1 146.38(17) . . . .
B5 B9 B10 B1 37.73(15) . . . .
B4 B9 B10 B1 -0.3(2) . . . .
B11 B9 B10 B1 -100.04(17) . . . .
B8 B9 B10 B1 -62.7(2) . . . .
Cl9 B9 B10 B11 -113.6(2) . . . .
B5 B9 B10 B11 137.77(17) . . . .
B4 B9 B10 B11 99.78(17) . . . .
B8 B9 B10 B11 37.35(15) . . . .
Cl9 B9 B10 B6 -150.78(16) . . . .
B5 B9 B10 B6 100.56(18) . . . .
B4 B9 B10 B6 62.6(2) . . . .
B11 B9 B10 B6 -37.20(15) . . . .
B8 B9 B10 B6 0.1(2) . . . .
S1 O3 B11 B8 123.7(2) . . . .
S1 O3 B11 B9 51.1(3) . . . .
S1 O3 B11 B10 -28.4(3) . . . .
S1 O3 B11 B6 -101.9(2) . . . .
S1 O3 B11 B7 -169.33(16) . . . .
B4 B8 B11 O3 -156.96(17) . . . .
B3 B8 B11 O3 139.21(18) . . . .
Cl8 B8 B11 O3 -9.1(3) . . . .
B7 B8 B11 O3 101.8(2) . . . .
B9 B8 B11 O3 -119.5(2) . . . .
B4 B8 B11 B9 -37.49(15) . . . .
B3 B8 B11 B9 -101.31(17) . . . .
Cl8 B8 B11 B9 110.35(18) . . . .
B7 B8 B11 B9 -138.77(16) . . . .
B4 B8 B11 B10 0.4(2) . . . .
B3 B8 B11 B10 -63.46(19) . . . .
Cl8 B8 B11 B10 148.21(15) . . . .
B7 B8 B11 B10 -100.91(17) . . . .
B9 B8 B11 B10 37.85(15) . . . .
B4 B8 B11 B6 63.9(2) . . . .
B3 B8 B11 B6 0.1(2) . . . .
Cl8 B8 B11 B6 -148.23(15) . . . .
B7 B8 B11 B6 -37.35(15) . . . .
B9 B8 B11 B6 101.41(17) . . . .
B4 B8 B11 B7 101.28(17) . . . .
B3 B8 B11 B7 37.45(15) . . . .
Cl8 B8 B11 B7 -110.88(18) . . . .
B9 B8 B11 B7 138.77(16) . . . .
Cl9 B9 B11 O3 -5.9(3) . . . .
B5 B9 B11 O3 -155.31(19) . . . .
B4 B9 B11 O3 141.1(2) . . . .
B8 B9 B11 O3 104.1(2) . . . .
B10 B9 B11 O3 -117.9(2) . . . .
Cl9 B9 B11 B8 -109.98(19) . . . .
B5 B9 B11 B8 100.60(18) . . . .
B4 B9 B11 B8 37.05(15) . . . .
B10 B9 B11 B8 137.97(16) . . . .
Cl9 B9 B11 B10 112.0(2) . . . .
B5 B9 B11 B10 -37.38(15) . . . .
B4 B9 B11 B10 -100.92(17) . . . .
B8 B9 B11 B10 -137.97(16) . . . .
Cl9 B9 B11 B6 149.40(16) . . . .
B5 B9 B11 B6 0.0(2) . . . .
B4 B9 B11 B6 -63.56(19) . . . .
B8 B9 B11 B6 -100.62(17) . . . .
B10 B9 B11 B6 37.36(15) . . . .
Cl9 B9 B11 B7 -146.92(16) . . . .
B5 B9 B11 B7 63.7(2) . . . .
B4 B9 B11 B7 0.1(2) . . . .
B8 B9 B11 B7 -36.94(15) . . . .
B10 B9 B11 B7 101.03(17) . . . .
Cl10 B10 B11 O3 3.8(3) . . . .
B5 B10 B11 O3 153.6(2) . . . .
B1 B10 B11 O3 -142.8(2) . . . .
B6 B10 B11 O3 -105.3(2) . . . .
B9 B10 B11 O3 116.4(2) . . . .
Cl10 B10 B11 B8 -150.40(17) . . . .
B5 B10 B11 B8 -0.6(2) . . . .
B1 B10 B11 B8 63.0(2) . . . .
B6 B10 B11 B8 100.53(17) . . . .
B9 B10 B11 B8 -37.83(15) . . . .
Cl10 B10 B11 B9 -112.6(2) . . . .
B5 B10 B11 B9 37.25(15) . . . .
B1 B10 B11 B9 100.83(18) . . . .
B6 B10 B11 B9 138.36(17) . . . .
Cl10 B10 B11 B6 109.1(2) . . . .
B5 B10 B11 B6 -101.11(17) . . . .
B1 B10 B11 B6 -37.53(16) . . . .
B9 B10 B11 B6 -138.36(17) . . . .
Cl10 B10 B11 B7 146.15(17) . . . .
B5 B10 B11 B7 -64.0(2) . . . .
B1 B10 B11 B7 -0.4(2) . . . .
B6 B10 B11 B7 37.08(15) . . . .
B9 B10 B11 B7 -101.28(17) . . . .
B1 B6 B11 O3 157.83(17) . . . .
Cl6 B6 B11 O3 9.3(3) . . . .
B2 B6 B11 O3 -138.62(18) . . . .
B10 B6 B11 O3 120.2(2) . . . .
B7 B6 B11 O3 -101.20(19) . . . .
B1 B6 B11 B8 -63.70(19) . . . .
Cl6 B6 B11 B8 147.81(15) . . . .
B2 B6 B11 B8 -0.2(2) . . . .
B10 B6 B11 B8 -101.38(17) . . . .
B7 B6 B11 B8 37.27(15) . . . .
B1 B6 B11 B9 0.2(2) . . . .
Cl6 B6 B11 B9 -148.33(16) . . . .
B2 B6 B11 B9 63.72(19) . . . .
B10 B6 B11 B9 -37.51(15) . . . .
B7 B6 B11 B9 101.14(17) . . . .
B1 B6 B11 B10 37.68(15) . . . .
Cl6 B6 B11 B10 -110.81(19) . . . .
B2 B6 B11 B10 101.23(18) . . . .
B7 B6 B11 B10 138.65(17) . . . .
B1 B6 B11 B7 -100.97(17) . . . .
Cl6 B6 B11 B7 110.53(18) . . . .
B2 B6 B11 B7 -37.42(15) . . . .
B10 B6 B11 B7 -138.65(17) . . . .
Cl7 B7 B11 O3 0.2(2) . . . .
B3 B7 B11 O3 -147.32(17) . . . .
B2 B7 B11 O3 149.10(17) . . . .
B8 B7 B11 O3 -110.07(19) . . . .
B6 B7 B11 O3 111.70(19) . . . .
Cl7 B7 B11 B8 110.29(18) . . . .
B3 B7 B11 B8 -37.25(14) . . . .
B2 B7 B11 B8 -100.83(17) . . . .
B6 B7 B11 B8 -138.23(16) . . . .
Cl7 B7 B11 B9 147.43(15) . . . .
B3 B7 B11 B9 -0.1(2) . . . .
B2 B7 B11 B9 -63.69(19) . . . .
B8 B7 B11 B9 37.14(15) . . . .
B6 B7 B11 B9 -101.09(17) . . . .
Cl7 B7 B11 B10 -148.55(16) . . . .
B3 B7 B11 B10 63.9(2) . . . .
B2 B7 B11 B10 0.3(2) . . . .
B8 B7 B11 B10 101.16(18) . . . .
B6 B7 B11 B10 -37.08(16) . . . .
Cl7 B7 B11 B6 -111.48(18) . . . .
B3 B7 B11 B6 100.98(17) . . . .
B2 B7 B11 B6 37.40(15) . . . .
B8 B7 B11 B6 138.23(16) . . . .
O2 P2 C13 C14 68.57(16) . . . .
C16 P2 C13 C14 176.77(15) . . . .
Pd1 P2 C13 C14 -45.85(17) . . . .
O2 P2 C13 C15 -56.62(18) . . . .
C16 P2 C13 C15 51.58(19) . . . .
Pd1 P2 C13 C15 -171.05(14) . . . .
O2 P2 C16 C18 169.57(16) . . . .
C13 P2 C16 C18 60.51(19) . . . .
Pd1 P2 C16 C18 -76.26(18) . . . .
O2 P2 C16 C17 -66.39(19) . . . .
C13 P2 C16 C17 -175.45(17) . . . .
Pd1 P2 C16 C17 47.8(2) . . . .
C24 C19 C20 C21 1.2(4) . . . .
Br1 C19 C20 C21 177.1(2) . . . .
C19 C20 C21 C22 -0.4(4) . . . .
C20 C21 C22 C23 -0.8(5) . . . .
C21 C22 C23 C24 1.1(5) . . . .
C20 C19 C24 C23 -1.0(4) . . . .
Br1 C19 C24 C23 -176.8(2) . . . .
C22 C23 C24 C19 -0.2(4) . . . .
Cl4 B4 C25 B1 -146.64(16) . . . .
B8 B4 C25 B1 66.2(2) . . . .
B9 B4 C25 B1 2.9(2) . . . .
B3 B4 C25 B1 106.14(18) . . . .
B5 B4 C25 B1 -36.61(16) . . . .
Cl4 B4 C25 B2 143.37(16) . . . .
B8 B4 C25 B2 -3.8(2) . . . .
B9 B4 C25 B2 -67.1(2) . . . .
B3 B4 C25 B2 36.15(16) . . . .
B5 B4 C25 B2 -106.60(18) . . . .
Cl4 B4 C25 B3 107.22(19) . . . .
B8 B4 C25 B3 -39.97(15) . . . .
B9 B4 C25 B3 -103.24(17) . . . .
B5 B4 C25 B3 -142.75(17) . . . .
Cl4 B4 C25 B5 -110.03(19) . . . .
B8 B4 C25 B5 102.78(18) . . . .
B9 B4 C25 B5 39.51(15) . . . .
B3 B4 C25 B5 142.75(17) . . . .
Cl1 B1 C25 B4 144.97(16) . . . .
B6 B1 C25 B4 -66.1(2) . . . .
B10 B1 C25 B4 -3.1(2) . . . .
B2 B1 C25 B4 -106.21(18) . . . .
B5 B1 C25 B4 36.59(16) . . . .
Cl1 B1 C25 B2 -108.82(19) . . . .
B6 B1 C25 B2 40.10(15) . . . .
B10 B1 C25 B2 103.14(17) . . . .
B5 B1 C25 B2 142.80(16) . . . .
Cl1 B1 C25 B3 -145.19(16) . . . .
B6 B1 C25 B3 3.7(2) . . . .
B10 B1 C25 B3 66.8(2) . . . .
B2 B1 C25 B3 -36.36(16) . . . .
B5 B1 C25 B3 106.43(18) . . . .
Cl1 B1 C25 B5 108.38(19) . . . .
B6 B1 C25 B5 -102.70(17) . . . .
B10 B1 C25 B5 -39.66(15) . . . .
B2 B1 C25 B5 -142.80(16) . . . .
Cl2 B2 C25 B4 -144.98(16) . . . .
B7 B2 C25 B4 3.6(2) . . . .
B6 B2 C25 B4 66.7(2) . . . .
B1 B2 C25 B4 106.55(18) . . . .
B3 B2 C25 B4 -36.12(16) . . . .
Cl2 B2 C25 B1 108.47(18) . . . .
B7 B2 C25 B1 -102.92(16) . . . .
B6 B2 C25 B1 -39.89(14) . . . .
B3 B2 C25 B1 -142.68(16) . . . .
Cl2 B2 C25 B3 -108.86(18) . . . .
B7 B2 C25 B3 39.76(14) . . . .
B6 B2 C25 B3 102.78(16) . . . .
B1 B2 C25 B3 142.68(16) . . . .
Cl2 B2 C25 B5 144.88(16) . . . .
B7 B2 C25 B5 -66.5(2) . . . .
B6 B2 C25 B5 -3.5(2) . . . .
B1 B2 C25 B5 36.42(16) . . . .
B3 B2 C25 B5 -106.26(18) . . . .
Cl3 B3 C25 B4 -108.63(19) . . . .
B8 B3 C25 B4 39.90(15) . . . .
B7 B3 C25 B4 102.96(17) . . . .
B2 B3 C25 B4 142.91(17) . . . .
Cl3 B3 C25 B1 144.85(16) . . . .
B8 B3 C25 B1 -66.6(2) . . . .
B7 B3 C25 B1 -3.6(2) . . . .
B4 B3 C25 B1 -106.52(19) . . . .
B2 B3 C25 B1 36.39(16) . . . .
Cl3 B3 C25 B2 108.46(18) . . . .
B8 B3 C25 B2 -103.01(16) . . . .
B7 B3 C25 B2 -39.95(14) . . . .
B4 B3 C25 B2 -142.91(17) . . . .
Cl3 B3 C25 B5 -145.02(16) . . . .
B8 B3 C25 B5 3.5(2) . . . .
B7 B3 C25 B5 66.6(2) . . . .
B4 B3 C25 B5 -36.39(17) . . . .
B2 B3 C25 B5 106.52(18) . . . .
Cl5 B5 C25 B4 108.49(19) . . . .
B9 B5 C25 B4 -39.66(16) . . . .
B10 B5 C25 B4 -102.98(17) . . . .
B1 B5 C25 B4 -142.60(17) . . . .
Cl5 B5 C25 B1 -108.91(19) . . . .
B9 B5 C25 B1 102.94(18) . . . .
B10 B5 C25 B1 39.62(15) . . . .
B4 B5 C25 B1 142.60(17) . . . .
Cl5 B5 C25 B2 -145.26(16) . . . .
B9 B5 C25 B2 66.6(2) . . . .
B10 B5 C25 B2 3.3(2) . . . .
B4 B5 C25 B2 106.25(18) . . . .
B1 B5 C25 B2 -36.35(16) . . . .
Cl5 B5 C25 B3 144.79(16) . . . .
B9 B5 C25 B3 -3.4(2) . . . .
B10 B5 C25 B3 -66.7(2) . . . .
B4 B5 C25 B3 36.30(17) . . . .
B1 B5 C25 B3 -106.30(18) . . . .
O5 S1 C26 F4 178.09(18) . . . .
O4 S1 C26 F4 -51.8(2) . . . .
O3 S1 C26 F4 65.80(19) . . . .
O5 S1 C26 F3 56.4(2) . . . .
O4 S1 C26 F3 -173.5(2) . . . .
O3 S1 C26 F3 -55.9(2) . . . .
O5 S1 C26 F2 -62.9(2) . . . .
O4 S1 C26 F2 67.2(2) . . . .
O3 S1 C26 F2 -175.21(18) . . . .
